data_1562099
loop_
_publ_author_name
'Li, Cheng-Peng'
'Chen, Jing'
'Guo, Wei'
'Du, Miao'

_publ_section_title
;
 Anion-directed assembly and crystal transformation of Ag(I) coordination
 polymers with a versatile tripyridyltriazole ligand
 3,4-bis(2-pyridyl)-5-(4-pyridyl)-1,2,4-triazole
;
_journal_name_full 'Journal of Solid State Chemistry'
_journal_page_first 95
_journal_page_last 103
_journal_paper_doi 10.1016/j.jssc.2014.06.038
_journal_volume 223
_journal_year 2015
_chemical_formula_sum 'C21 H16 Ag2 F6 N6 O6'
_chemical_formula_weight 778.14
_space_group_IT_number 2
_space_group_name_Hall '-P 1'
_space_group_name_H-M_alt 'P -1'
_symmetry_cell_setting triclinic
_symmetry_space_group_name_H-M 'P -1'
_atom_sites_solution_hydrogens geom
_atom_sites_solution_primary direct
_atom_sites_solution_secondary difmap
_audit_creation_method SHELXL-97
_cell_angle_alpha 104.398(6)
_cell_angle_beta 94.772(7)
_cell_angle_gamma 91.577(6)
_cell_formula_units_Z 2
_cell_length_a 9.711(4)
_cell_length_b 10.574(4)
_cell_length_c 12.856(5)
_cell_measurement_reflns_used 3812
_cell_measurement_temperature 296(2)
_cell_measurement_theta_max 30.26
_cell_measurement_theta_min 2.55
_cell_volume 1272.6(9)
_computing_cell_refinement 'Bruker SMART'
_computing_data_collection 'Bruker SMART'
_computing_data_reduction 'Bruker SAINT'
_computing_molecular_graphics 'Bruker SHELXTL'
_computing_publication_material 'Bruker SHELXTL'
_computing_structure_refinement 'SHELXL-97 (Sheldrick, 1997)'
_computing_structure_solution 'SHELXS-97 (Sheldrick, 1990)'
_diffrn_ambient_temperature 296(2)
_diffrn_measured_fraction_theta_full 0.990
_diffrn_measured_fraction_theta_max 0.990
_diffrn_measurement_device_type 'CCD area detector'
_diffrn_measurement_method 'phi and omega scans'
_diffrn_radiation_monochromator graphite
_diffrn_radiation_source 'fine-focus sealed tube'
_diffrn_radiation_type MoK\a
_diffrn_radiation_wavelength 0.71073
_diffrn_reflns_av_R_equivalents 0.0206
_diffrn_reflns_av_sigmaI/netI 0.0375
_diffrn_reflns_limit_h_max 10
_diffrn_reflns_limit_h_min -11
_diffrn_reflns_limit_k_max 12
_diffrn_reflns_limit_k_min -10
_diffrn_reflns_limit_l_max 15
_diffrn_reflns_limit_l_min -14
_diffrn_reflns_number 6221
_diffrn_reflns_theta_full 25.03
_diffrn_reflns_theta_max 25.03
_diffrn_reflns_theta_min 1.99
_exptl_absorpt_coefficient_mu 1.633
_exptl_absorpt_correction_T_max 1.000000
_exptl_absorpt_correction_T_min 0.619680
_exptl_absorpt_correction_type multi-scan
_exptl_absorpt_process_details SADABS
_exptl_crystal_colour COLORLESS
_exptl_crystal_density_diffrn 2.031
_exptl_crystal_density_method 'not measured'
_exptl_crystal_description BLOCK
_exptl_crystal_F_000 760
_exptl_crystal_size_max 0.32
_exptl_crystal_size_mid 0.30
_exptl_crystal_size_min 0.26
_refine_diff_density_max 0.787
_refine_diff_density_min -0.811
_refine_diff_density_rms 0.106
_refine_ls_extinction_method none
_refine_ls_goodness_of_fit_ref 1.059
_refine_ls_hydrogen_treatment constr
_refine_ls_matrix_type full
_refine_ls_number_parameters 398
_refine_ls_number_reflns 4463
_refine_ls_number_restraints 48
_refine_ls_restrained_S_all 1.122
_refine_ls_R_factor_all 0.0488
_refine_ls_R_factor_gt 0.0418
_refine_ls_shift/su_max 0.001
_refine_ls_shift/su_mean 0.000
_refine_ls_structure_factor_coef Fsqd
_refine_ls_weighting_details 'calc w=1/[\s^2^(Fo^2^)+(0.0370P)^2^+3.7316P] where P=(Fo^2^+2Fc^2^)/3'
_refine_ls_weighting_scheme calc
_refine_ls_wR_factor_gt 0.0921
_refine_ls_wR_factor_ref 0.0964
_reflns_number_gt 3847
_reflns_number_total 4463
_reflns_threshold_expression >2sigma(I)
_cod_data_source_file JSSC-2015-223-95.cif
_cod_data_source_block 2
_cod_depositor_comments
;
The following automatic conversions were performed:

data item '_exptl_absorpt_correction_type' value 'MULTI-SCAN' was
changed to 'multi-scan' in accordance with the built-in table derived
from the CIF Core dictionary named 'cif_core.dic' version 2.4.5 last
updated on 2014-11-21.

data item '_symmetry_cell_setting' value 'Triclinic' was changed to
'triclinic' in accordance with the built-in table derived from the
CIF Core dictionary named 'cif_core.dic' version 2.4.5 last updated
on 2014-11-21.

data item '_exptl_crystal_density_meas' value 'NONE' was changed to
'?' -- the value is perceived as not measured.

Automatic conversion script
Id: cif_fix_values 8369 2020-08-20 11:38:08Z andrius 
;
_cod_original_sg_symbol_H-M P-1
_cod_database_code 1562099

loop_
_symmetry_equiv_pos_as_xyz
'x, y, z'
'-x, -y, -z'

loop_
_atom_site_label
_atom_site_type_symbol
_atom_site_fract_x
_atom_site_fract_y
_atom_site_fract_z
_atom_site_U_iso_or_equiv
_atom_site_adp_type
_atom_site_occupancy
_atom_site_symmetry_multiplicity
_atom_site_calc_flag
_atom_site_refinement_flags
_atom_site_disorder_assembly
_atom_site_disorder_group
O5 O 0.9284(5) 0.6751(6) 0.5125(5) 0.0914(19) Uani 1 1 d . . .
Ag2 Ag 0.65993(5) 0.68020(4) 0.53314(3) 0.03939(14) Uani 1 1 d . . .
Ag1 Ag 0.62527(4) 0.33530(4) 0.35642(3) 0.03570(13) Uani 1 1 d . . .
F1 F 0.6971(6) 0.7634(6) 0.1915(6) 0.124(2) Uani 1 1 d . . .
F2 F 0.8154(10) 0.6052(6) 0.1270(5) 0.173(4) Uani 1 1 d . . .
F3 F 0.8849(6) 0.7349(7) 0.2678(6) 0.137(3) Uani 1 1 d . . .
F4 F 0.9676(13) -0.0491(8) 0.2077(13) 0.084(5) Uani 0.395(15) 1 d PDU A 1
F5 F 1.0831(12) 0.1268(14) 0.2689(11) 0.068(4) Uani 0.395(15) 1 d PDU A 1
F6 F 0.9691(13) 0.0863(16) 0.1189(7) 0.089(5) Uani 0.395(15) 1 d PDU A 1
F4' F 1.0030(9) -0.0047(10) 0.2887(9) 0.108(4) Uani 0.605(15) 1 d PDU A 2
F5' F 1.0729(10) 0.1592(9) 0.2452(9) 0.079(3) Uani 0.605(15) 1 d PDU A 2
F6' F 0.9689(10) 0.0025(12) 0.1296(7) 0.120(4) Uani 0.605(15) 1 d PDU A 2
O1 O 0.6249(4) 0.6510(5) 0.3432(3) 0.0568(11) Uani 1 1 d . . .
O2 O 0.7414(5) 0.4784(4) 0.2679(4) 0.0591(11) Uani 1 1 d . . .
O3 O 0.8448(5) 0.2221(5) 0.3416(4) 0.0674(13) Uani 1 1 d . . .
O4 O 0.7316(6) 0.0911(7) 0.1991(6) 0.110(2) Uani 1 1 d . . .
H5A H 0.9993 0.7041 0.5565 0.165 Uiso 1 1 d R . .
H5B H 0.9429 0.6322 0.4495 0.165 Uiso 1 1 d R . .
O6 O 0.0341(5) 0.4964(5) 0.3324(5) 0.0836(16) Uani 1 1 d . . .
H6A H 0.0275 0.4532 0.3799 0.125 Uiso 1 1 d R . .
H6B H -0.0363 0.4893 0.2873 0.125 Uiso 1 1 d R . .
N1 N 0.6619(4) -0.1017(4) 0.5644(3) 0.0343(10) Uani 1 1 d . . .
N2 N 0.6522(4) 0.3780(3) 0.5449(3) 0.0261(8) Uani 1 1 d . . .
N3 N 0.6469(4) 0.5086(3) 0.6000(3) 0.0267(8) Uani 1 1 d . . .
N4 N 0.6756(4) 0.3928(3) 0.7187(3) 0.0248(8) Uani 1 1 d . . .
N5 N 0.5643(4) 0.7201(4) 0.7774(3) 0.0307(9) Uani 1 1 d . . .
N6 N 0.5960(5) 0.3970(4) 0.8855(3) 0.0393(10) Uani 1 1 d . . .
C1 C 0.7574(5) 0.0945(5) 0.5332(4) 0.0370(12) Uani 1 1 d . . .
H1 H 0.8213 0.1345 0.5001 0.044 Uiso 1 1 calc R . .
C2 C 0.7516(6) -0.0393(5) 0.5191(4) 0.0391(12) Uani 1 1 d . . .
H2 H 0.8133 -0.0883 0.4759 0.047 Uiso 1 1 calc R . .
C3 C 0.5729(5) -0.0299(5) 0.6250(4) 0.0352(11) Uani 1 1 d . . .
H3 H 0.5083 -0.0722 0.6558 0.042 Uiso 1 1 calc R . .
C4 C 0.5728(5) 0.1037(5) 0.6438(4) 0.0329(11) Uani 1 1 d . . .
H4 H 0.5100 0.1505 0.6872 0.039 Uiso 1 1 calc R . .
C5 C 0.6667(5) 0.1676(4) 0.5974(4) 0.0264(10) Uani 1 1 d . . .
C6 C 0.6680(5) 0.3118(4) 0.6172(4) 0.0251(10) Uani 1 1 d . . .
C7 C 0.6596(4) 0.5146(4) 0.7032(4) 0.0247(9) Uani 1 1 d . . .
C8 C 0.6632(5) 0.6373(4) 0.7894(4) 0.0268(10) Uani 1 1 d . . .
C9 C 0.7662(5) 0.6635(5) 0.8741(4) 0.0369(12) Uani 1 1 d . . .
H9 H 0.8329 0.6034 0.8793 0.044 Uiso 1 1 calc R . .
C10 C 0.7674(6) 0.7815(5) 0.9508(4) 0.0445(13) Uani 1 1 d . . .
H10 H 0.8353 0.8026 1.0086 0.053 Uiso 1 1 calc R . .
C11 C 0.6668(6) 0.8667(5) 0.9400(4) 0.0455(14) Uani 1 1 d . . .
H11 H 0.6650 0.9462 0.9910 0.055 Uiso 1 1 calc R . .
C12 C 0.5684(6) 0.8336(5) 0.8531(4) 0.0420(13) Uani 1 1 d . . .
H12 H 0.5013 0.8930 0.8465 0.050 Uiso 1 1 calc R . .
C13 C 0.6915(5) 0.3563(4) 0.8198(4) 0.0267(10) Uani 1 1 d . . .
C14 C 0.7990(6) 0.2819(6) 0.8395(4) 0.0426(13) Uani 1 1 d . . .
H14 H 0.8641 0.2570 0.7902 0.051 Uiso 1 1 calc R . .
C15 C 0.8070(7) 0.2452(7) 0.9358(5) 0.0553(16) Uani 1 1 d . . .
H15 H 0.8775 0.1936 0.9523 0.066 Uiso 1 1 calc R . .
C16 C 0.7094(7) 0.2858(6) 1.0067(5) 0.0550(16) Uani 1 1 d . . .
H16 H 0.7120 0.2621 1.0718 0.066 Uiso 1 1 calc R . .
C17 C 0.6084(7) 0.3620(6) 0.9789(5) 0.0524(16) Uani 1 1 d . . .
H17 H 0.5441 0.3914 1.0281 0.063 Uiso 1 1 calc R . .
C18 C 0.7050(6) 0.5913(6) 0.2814(4) 0.0406(13) Uani 1 1 d . . .
C19 C 0.7725(7) 0.6703(7) 0.2139(6) 0.0622(18) Uani 1 1 d . . .
C20 C 0.8334(6) 0.1355(6) 0.2584(5) 0.0486(14) Uani 1 1 d . A .
C21 C 0.9671(6) 0.0748(5) 0.2230(5) 0.0618(18) Uani 1 1 d D . .

loop_
_atom_site_aniso_label
_atom_site_aniso_U_11
_atom_site_aniso_U_22
_atom_site_aniso_U_33
_atom_site_aniso_U_23
_atom_site_aniso_U_13
_atom_site_aniso_U_12
O5 0.064(3) 0.102(4) 0.088(4) -0.016(3) 0.011(3) 0.010(3)
Ag2 0.0632(3) 0.0203(2) 0.0392(2) 0.01466(17) 0.00860(19) 0.00466(17)
Ag1 0.0432(2) 0.0324(2) 0.0324(2) 0.00843(17) 0.00619(16) 0.00652(16)
F1 0.110(4) 0.131(5) 0.182(6) 0.119(5) 0.053(4) 0.035(4)
F2 0.325(11) 0.101(4) 0.122(5) 0.036(4) 0.157(7) 0.011(5)
F3 0.087(4) 0.154(6) 0.195(7) 0.098(5) 0.005(4) -0.051(4)
F4 0.088(6) 0.061(6) 0.105(7) 0.021(4) 0.022(5) 0.017(4)
F5 0.055(5) 0.081(6) 0.067(6) 0.017(4) -0.002(4) 0.014(4)
F6 0.096(6) 0.102(7) 0.077(6) 0.031(4) 0.024(4) 0.007(5)
F4' 0.098(5) 0.097(5) 0.132(6) 0.039(4) -0.004(4) 0.033(4)
F5' 0.066(4) 0.082(5) 0.090(5) 0.019(4) 0.028(3) -0.001(4)
F6' 0.115(5) 0.112(6) 0.101(5) -0.039(4) 0.020(4) 0.018(4)
O1 0.053(2) 0.083(3) 0.040(2) 0.023(2) 0.0126(19) 0.016(2)
O2 0.068(3) 0.051(3) 0.067(3) 0.027(2) 0.018(2) 0.001(2)
O3 0.073(3) 0.072(3) 0.058(3) 0.009(3) 0.017(2) 0.031(3)
O4 0.063(3) 0.113(5) 0.139(6) 0.017(4) -0.026(4) 0.014(3)
O6 0.061(3) 0.087(4) 0.108(4) 0.031(3) 0.015(3) 0.012(3)
N1 0.052(3) 0.0150(19) 0.039(2) 0.0119(18) 0.0051(19) 0.0039(18)
N2 0.038(2) 0.0137(18) 0.028(2) 0.0073(16) 0.0072(16) 0.0031(15)
N3 0.040(2) 0.0171(18) 0.0252(19) 0.0083(16) 0.0050(16) 0.0048(16)
N4 0.034(2) 0.0160(18) 0.0259(19) 0.0076(16) 0.0065(15) 0.0027(15)
N5 0.040(2) 0.022(2) 0.029(2) 0.0035(17) 0.0056(17) 0.0055(17)
N6 0.049(3) 0.039(2) 0.037(2) 0.017(2) 0.019(2) 0.017(2)
C1 0.046(3) 0.027(3) 0.040(3) 0.009(2) 0.016(2) 0.003(2)
C2 0.055(3) 0.019(2) 0.048(3) 0.013(2) 0.017(3) 0.010(2)
C3 0.048(3) 0.027(3) 0.035(3) 0.015(2) 0.007(2) -0.001(2)
C4 0.043(3) 0.023(2) 0.035(3) 0.009(2) 0.008(2) 0.004(2)
C5 0.039(3) 0.016(2) 0.026(2) 0.0101(19) 0.0013(19) 0.0040(18)
C6 0.030(2) 0.018(2) 0.028(2) 0.0074(19) 0.0065(18) 0.0047(18)
C7 0.029(2) 0.019(2) 0.027(2) 0.0065(19) 0.0070(18) 0.0016(18)
C8 0.036(2) 0.021(2) 0.026(2) 0.0079(19) 0.0077(18) -0.0007(19)
C9 0.043(3) 0.030(3) 0.037(3) 0.010(2) -0.001(2) 0.001(2)
C10 0.058(3) 0.039(3) 0.032(3) 0.005(2) -0.004(2) -0.010(3)
C11 0.062(4) 0.031(3) 0.036(3) -0.006(2) 0.009(3) -0.003(3)
C12 0.055(3) 0.032(3) 0.036(3) 0.000(2) 0.010(2) 0.010(2)
C13 0.034(2) 0.022(2) 0.026(2) 0.0105(19) 0.0035(18) 0.0029(19)
C14 0.042(3) 0.055(3) 0.035(3) 0.016(3) 0.008(2) 0.017(3)
C15 0.062(4) 0.063(4) 0.049(3) 0.027(3) 0.002(3) 0.029(3)
C16 0.084(5) 0.059(4) 0.032(3) 0.027(3) 0.012(3) 0.021(3)
C17 0.071(4) 0.059(4) 0.037(3) 0.023(3) 0.025(3) 0.024(3)
C18 0.042(3) 0.044(3) 0.038(3) 0.015(3) 0.003(2) -0.001(2)
C19 0.060(4) 0.060(4) 0.075(5) 0.026(4) 0.025(3) 0.004(3)
C20 0.055(4) 0.047(3) 0.050(4) 0.022(3) 0.008(3) 0.010(3)
C21 0.062(4) 0.049(4) 0.066(4) -0.006(3) 0.013(3) 0.003(3)

loop_
_atom_type_symbol
_atom_type_description
_atom_type_scat_dispersion_real
_atom_type_scat_dispersion_imag
_atom_type_scat_source
C C 0.0033 0.0016 'International Tables Vol C Tables 4.2.6.8 and 6.1.1.4'
H H 0.0000 0.0000 'International Tables Vol C Tables 4.2.6.8 and 6.1.1.4'
N N 0.0061 0.0033 'International Tables Vol C Tables 4.2.6.8 and 6.1.1.4'
O O 0.0106 0.0060 'International Tables Vol C Tables 4.2.6.8 and 6.1.1.4'
F F 0.0171 0.0103 'International Tables Vol C Tables 4.2.6.8 and 6.1.1.4'
Ag Ag -0.8971 1.1015 'International Tables Vol C Tables 4.2.6.8 and 6.1.1.4'

loop_
_geom_angle_atom_site_label_1
_geom_angle_atom_site_label_2
_geom_angle_atom_site_label_3
_geom_angle
_geom_angle_site_symmetry_1
_geom_angle_site_symmetry_3
H5A O5 H5B 116.9 . .
N3 Ag2 N1 147.28(14) . 1_565
N3 Ag2 O1 119.23(15) . .
N1 Ag2 O1 92.51(16) 1_565 .
N3 Ag2 Ag1 68.37(10) . 2_666
N1 Ag2 Ag1 93.08(11) 1_565 2_666
O1 Ag2 Ag1 113.07(10) . 2_666
N2 Ag1 N5 135.16(14) . 2_666
N2 Ag1 O2 119.55(15) . .
N5 Ag1 O2 94.44(16) 2_666 .
N2 Ag1 O3 91.44(14) . .
N5 Ag1 O3 122.99(15) 2_666 .
O2 Ag1 O3 83.17(17) . .
N2 Ag1 Ag2 65.48(10) . 2_666
N5 Ag1 Ag2 69.69(10) 2_666 2_666
O2 Ag1 Ag2 138.42(11) . 2_666
O3 Ag1 Ag2 138.01(13) . 2_666
C18 O1 Ag2 122.2(4) . .
C18 O2 Ag1 118.4(4) . .
C20 O3 Ag1 108.2(4) . .
H6A O6 H6B 115.1 . .
C2 N1 C3 117.6(4) . .
C2 N1 Ag2 119.9(3) . 1_545
C3 N1 Ag2 122.5(3) . 1_545
C6 N2 N3 106.9(4) . .
C6 N2 Ag1 137.6(3) . .
N3 N2 Ag1 115.5(3) . .
C7 N3 N2 107.5(4) . .
C7 N3 Ag2 124.0(3) . .
N2 N3 Ag2 127.3(3) . .
C7 N4 C6 104.8(4) . .
C7 N4 C13 127.7(4) . .
C6 N4 C13 127.4(4) . .
C12 N5 C8 116.5(4) . .
C12 N5 Ag1 119.8(3) . 2_666
C8 N5 Ag1 123.3(3) . 2_666
C13 N6 C17 115.8(5) . .
C5 C1 C2 118.6(5) . .
C5 C1 H1 120.7 . .
C2 C1 H1 120.7 . .
N1 C2 C1 123.2(5) . .
N1 C2 H2 118.4 . .
C1 C2 H2 118.4 . .
N1 C3 C4 122.8(5) . .
N1 C3 H3 118.6 . .
C4 C3 H3 118.6 . .
C3 C4 C5 119.3(5) . .
C3 C4 H4 120.4 . .
C5 C4 H4 120.4 . .
C1 C5 C4 118.5(4) . .
C1 C5 C6 121.6(4) . .
C4 C5 C6 119.8(4) . .
N2 C6 N4 110.8(4) . .
N2 C6 C5 126.7(4) . .
N4 C6 C5 122.4(4) . .
N3 C7 N4 110.0(4) . .
N3 C7 C8 124.3(4) . .
N4 C7 C8 125.6(4) . .
N5 C8 C9 123.7(4) . .
N5 C8 C7 115.7(4) . .
C9 C8 C7 120.6(4) . .
C10 C9 C8 118.3(5) . .
C10 C9 H9 120.9 . .
C8 C9 H9 120.9 . .
C11 C10 C9 118.8(5) . .
C11 C10 H10 120.6 . .
C9 C10 H10 120.6 . .
C10 C11 C12 119.4(5) . .
C10 C11 H11 120.3 . .
C12 C11 H11 120.3 . .
N5 C12 C11 123.3(5) . .
N5 C12 H12 118.3 . .
C11 C12 H12 118.3 . .
N6 C13 C14 125.3(5) . .
N6 C13 N4 115.2(4) . .
C14 C13 N4 119.5(4) . .
C13 C14 C15 117.4(5) . .
C13 C14 H14 121.3 . .
C15 C14 H14 121.3 . .
C16 C15 C14 119.1(5) . .
C16 C15 H15 120.4 . .
C14 C15 H15 120.4 . .
C17 C16 C15 118.1(5) . .
C17 C16 H16 120.9 . .
C15 C16 H16 120.9 . .
N6 C17 C16 124.3(5) . .
N6 C17 H17 117.9 . .
C16 C17 H17 117.9 . .
O2 C18 O1 129.9(6) . .
O2 C18 C19 115.0(5) . .
O1 C18 C19 115.1(6) . .
F2 C19 F1 108.1(8) . .
F2 C19 F3 103.5(7) . .
F1 C19 F3 103.1(7) . .
F2 C19 C18 116.1(6) . .
F1 C19 C18 114.4(6) . .
F3 C19 C18 110.3(6) . .
O4 C20 O3 129.6(7) . .
O4 C20 C21 114.8(6) . .
O3 C20 C21 115.6(6) . .
F6' C21 F5 116.0(10) . .
F6' C21 F4 59.5(6) . .
F5 C21 F4 110.0(8) . .
F6' C21 F5' 110.1(7) . .
F4 C21 F5' 128.1(9) . .
F6' C21 F4' 104.0(7) . .
F5 C21 F4' 78.0(8) . .
F4 C21 F4' 46.9(6) . .
F5' C21 F4' 101.1(7) . .
F5 C21 F6 103.7(8) . .
F4 C21 F6 100.6(7) . .
F5' C21 F6 85.4(8) . .
F4' C21 F6 142.7(8) . .
F6' C21 C20 119.5(7) . .
F5 C21 C20 120.5(8) . .
F4 C21 C20 115.2(7) . .
F5' C21 C20 112.9(7) . .
F4' C21 C20 107.0(6) . .
F6 C21 C20 103.8(7) . .

loop_
_geom_bond_atom_site_label_1
_geom_bond_atom_site_label_2
_geom_bond_distance
_geom_bond_site_symmetry_2
O5 H5A 0.8512 .
O5 H5B 0.8494 .
Ag2 N3 2.198(4) .
Ag2 N1 2.239(4) 1_565
Ag2 O1 2.378(4) .
Ag2 Ag1 3.2341(12) 2_666
Ag1 N2 2.343(4) .
Ag1 N5 2.367(4) 2_666
Ag1 O2 2.415(4) .
Ag1 O3 2.471(4) .
Ag1 Ag2 3.2341(12) 2_666
F1 C19 1.317(8) .
F2 C19 1.267(8) .
F3 C19 1.318(9) .
F4 C21 1.276(8) .
F5 C21 1.270(9) .
F6 C21 1.375(8) .
F4' C21 1.364(8) .
F5' C21 1.307(8) .
F6' C21 1.255(7) .
O1 C18 1.230(7) .
O2 C18 1.229(7) .
O3 C20 1.218(7) .
O4 C20 1.204(8) .
O6 H6A 0.8538 .
O6 H6B 0.8477 .
N1 C2 1.334(7) .
N1 C3 1.335(6) .
N1 Ag2 2.239(4) 1_545
N2 C6 1.298(6) .
N2 N3 1.391(5) .
N3 C7 1.308(6) .
N4 C7 1.362(6) .
N4 C6 1.366(6) .
N4 C13 1.442(6) .
N5 C12 1.342(6) .
N5 C8 1.342(6) .
N5 Ag1 2.367(4) 2_666
N6 C13 1.316(6) .
N6 C17 1.339(7) .
C1 C5 1.377(7) .
C1 C2 1.380(7) .
C1 H1 0.9300 .
C2 H2 0.9300 .
C3 C4 1.373(7) .
C3 H3 0.9300 .
C4 C5 1.379(7) .
C4 H4 0.9300 .
C5 C6 1.481(6) .
C7 C8 1.480(6) .
C8 C9 1.384(7) .
C9 C10 1.384(7) .
C9 H9 0.9300 .
C10 C11 1.368(8) .
C10 H10 0.9300 .
C11 C12 1.376(8) .
C11 H11 0.9300 .
C12 H12 0.9300 .
C13 C14 1.369(7) .
C14 C15 1.383(8) .
C14 H14 0.9300 .
C15 C16 1.373(9) .
C15 H15 0.9300 .
C16 C17 1.366(8) .
C16 H16 0.9300 .
C17 H17 0.9300 .
C18 C19 1.518(9) .
C20 C21 1.517(8) .

loop_
_geom_torsion_atom_site_label_1
_geom_torsion_atom_site_label_2
_geom_torsion_atom_site_label_3
_geom_torsion_atom_site_label_4
_geom_torsion
_geom_torsion_site_symmetry_1
_geom_torsion_site_symmetry_2
_geom_torsion_site_symmetry_3
_geom_torsion_site_symmetry_4
N3 Ag2 O1 C18 -65.8(5) . . . .
N1 Ag2 O1 C18 122.5(5) 1_565 . . .
Ag1 Ag2 O1 C18 -143.0(4) 2_666 . . .
N2 Ag1 O2 C18 -66.9(5) . . . .
N5 Ag1 O2 C18 82.6(4) 2_666 . . .
O3 Ag1 O2 C18 -154.6(5) . . . .
Ag2 Ag1 O2 C18 18.6(5) 2_666 . . .
N2 Ag1 O3 C20 147.6(4) . . . .
N5 Ag1 O3 C20 -1.9(5) 2_666 . . .
O2 Ag1 O3 C20 -92.8(5) . . . .
Ag2 Ag1 O3 C20 94.0(4) 2_666 . . .
N5 Ag1 N2 C6 85.9(5) 2_666 . . .
O2 Ag1 N2 C6 -140.0(4) . . . .
O3 Ag1 N2 C6 -57.1(5) . . . .
Ag2 Ag1 N2 C6 86.6(5) 2_666 . . .
N5 Ag1 N2 N3 -91.8(3) 2_666 . . .
O2 Ag1 N2 N3 42.4(3) . . . .
O3 Ag1 N2 N3 125.3(3) . . . .
Ag2 Ag1 N2 N3 -91.0(3) 2_666 . . .
C6 N2 N3 C7 -0.1(5) . . . .
Ag1 N2 N3 C7 178.3(3) . . . .
C6 N2 N3 Ag2 167.8(3) . . . .
Ag1 N2 N3 Ag2 -13.9(4) . . . .
N1 Ag2 N3 C7 -13.0(5) 1_565 . . .
O1 Ag2 N3 C7 -177.5(3) . . . .
Ag1 Ag2 N3 C7 -72.4(3) 2_666 . . .
N1 Ag2 N3 N2 -179.1(3) 1_565 . . .
O1 Ag2 N3 N2 16.5(4) . . . .
Ag1 Ag2 N3 N2 121.6(4) 2_666 . . .
C3 N1 C2 C1 0.9(8) . . . .
Ag2 N1 C2 C1 178.9(4) 1_545 . . .
C5 C1 C2 N1 0.2(9) . . . .
C2 N1 C3 C4 -1.5(8) . . . .
Ag2 N1 C3 C4 -179.4(4) 1_545 . . .
N1 C3 C4 C5 0.9(8) . . . .
C2 C1 C5 C4 -0.8(8) . . . .
C2 C1 C5 C6 179.3(5) . . . .
C3 C4 C5 C1 0.3(7) . . . .
C3 C4 C5 C6 -179.8(5) . . . .
N3 N2 C6 N4 -0.9(5) . . . .
Ag1 N2 C6 N4 -178.7(3) . . . .
N3 N2 C6 C5 174.2(4) . . . .
Ag1 N2 C6 C5 -3.6(8) . . . .
C7 N4 C6 N2 1.5(5) . . . .
C13 N4 C6 N2 179.3(4) . . . .
C7 N4 C6 C5 -173.8(4) . . . .
C13 N4 C6 C5 3.9(7) . . . .
C1 C5 C6 N2 57.7(7) . . . .
C4 C5 C6 N2 -122.3(5) . . . .
C1 C5 C6 N4 -127.8(5) . . . .
C4 C5 C6 N4 52.3(6) . . . .
N2 N3 C7 N4 1.0(5) . . . .
Ag2 N3 C7 N4 -167.3(3) . . . .
N2 N3 C7 C8 178.1(4) . . . .
Ag2 N3 C7 C8 9.7(6) . . . .
C6 N4 C7 N3 -1.6(5) . . . .
C13 N4 C7 N3 -179.3(4) . . . .
C6 N4 C7 C8 -178.6(4) . . . .
C13 N4 C7 C8 3.7(7) . . . .
C12 N5 C8 C9 -0.1(7) . . . .
Ag1 N5 C8 C9 -172.9(4) 2_666 . . .
C12 N5 C8 C7 -178.1(4) . . . .
Ag1 N5 C8 C7 9.1(6) 2_666 . . .
N3 C7 C8 N5 47.7(6) . . . .
N4 C7 C8 N5 -135.7(5) . . . .
N3 C7 C8 C9 -130.4(5) . . . .
N4 C7 C8 C9 46.2(7) . . . .
N5 C8 C9 C10 0.1(8) . . . .
C7 C8 C9 C10 178.0(5) . . . .
C8 C9 C10 C11 0.3(8) . . . .
C9 C10 C11 C12 -0.7(9) . . . .
C8 N5 C12 C11 -0.3(8) . . . .
Ag1 N5 C12 C11 172.8(4) 2_666 . . .
C10 C11 C12 N5 0.7(9) . . . .
C17 N6 C13 C14 0.5(8) . . . .
C17 N6 C13 N4 179.0(5) . . . .
C7 N4 C13 N6 52.6(6) . . . .
C6 N4 C13 N6 -124.6(5) . . . .
C7 N4 C13 C14 -128.8(5) . . . .
C6 N4 C13 C14 54.0(7) . . . .
N6 C13 C14 C15 0.8(9) . . . .
N4 C13 C14 C15 -177.6(5) . . . .
C13 C14 C15 C16 -0.8(10) . . . .
C14 C15 C16 C17 -0.4(11) . . . .
C13 N6 C17 C16 -1.9(9) . . . .
C15 C16 C17 N6 1.9(11) . . . .
Ag1 O2 C18 O1 8.2(8) . . . .
Ag1 O2 C18 C19 -173.9(4) . . . .
Ag2 O1 C18 O2 57.9(8) . . . .
Ag2 O1 C18 C19 -120.0(5) . . . .
O2 C18 C19 F2 25.1(10) . . . .
O1 C18 C19 F2 -156.7(8) . . . .
O2 C18 C19 F1 152.1(7) . . . .
O1 C18 C19 F1 -29.7(9) . . . .
O2 C18 C19 F3 -92.2(7) . . . .
O1 C18 C19 F3 86.0(7) . . . .
Ag1 O3 C20 O4 -12.3(10) . . . .
Ag1 O3 C20 C21 167.1(4) . . . .
O4 C20 C21 F6' 12.2(12) . . . .
O3 C20 C21 F6' -167.3(9) . . . .
O4 C20 C21 F5 168.7(10) . . . .
O3 C20 C21 F5 -10.8(12) . . . .
O4 C20 C21 F4 -55.6(11) . . . .
O3 C20 C21 F4 124.9(10) . . . .
O4 C20 C21 F5' 144.2(9) . . . .
O3 C20 C21 F5' -35.3(10) . . . .
O4 C20 C21 F4' -105.4(8) . . . .
O3 C20 C21 F4' 75.1(8) . . . .
O4 C20 C21 F6 53.4(10) . . . .
O3 C20 C21 F6 -126.1(8) . . . .
